data_9004464
loop_
_publ_author_name
'Foley, J. A.'
'Hughes, J. M.'
'Drexler, J. W.'

_publ_section_title
;
 Redledgeite, Bax([Cr,Fe,V]2xTi8-2x)O16, the I4/m structure and elucidation
 of the sequence of tunnel Ba cations
;
_journal_name_full 'The Canadian Mineralogist'
_journal_page_first 1531
_journal_page_last 1534
_journal_volume 35
_journal_year 1997
_chemical_formula_sum 'Ba0.561 O8 Ti4'
_chemical_name_mineral Redledgeite
_space_group_IT_number 87
_symmetry_space_group_name_Hall '-I 4'
_symmetry_space_group_name_H-M 'I 4/m'
_cell_angle_alpha 90
_cell_angle_beta 90
_cell_angle_gamma 90
_cell_length_a 10.1500
_cell_length_b 10.1500
_cell_length_c 2.9520
_cell_formula_units_Z 2
_cell_volume 304.122
_database_code_amcsd 0005537
_exptl_crystal_density_diffrn 4.330
_cod_original_formula_sum 'Ba.561 Ti4 O8'
_cod_database_code 9004464

loop_
_space_group_symop_operation_xyz
x,y,z
1/2+x,1/2+y,1/2+z
y,-x,-z
1/2+y,1/2-x,1/2-z
-y,x,z
1/2-y,1/2+x,1/2+z
x,y,-z
1/2+x,1/2+y,1/2-z
-x,-y,z
1/2-x,1/2-y,1/2+z
-y,x,-z
1/2-y,1/2+x,1/2-z
y,-x,z
1/2+y,1/2-x,1/2+z
-x,-y,-z
1/2-x,1/2-y,1/2-z

loop_
_atom_site_label
_atom_site_fract_x
_atom_site_fract_y
_atom_site_fract_z
_atom_site_occupancy
_atom_site_U_iso_or_equiv
Ba1 0.00000 0.00000 0.00000 0.52500 0.02710
Ba2 0.00000 0.00000 0.19500 0.01800 0.00633
Ti 0.15023 0.66609 0.00000 1.00000 0.00785
O1 0.04010 0.33340 0.00000 1.00000 0.00937
O2 0.29600 0.34460 0.00000 1.00000 0.00849

loop_
_cod_related_entry_id
_cod_related_entry_database
_cod_related_entry_code
1 AMCSD 0005537
